data_4061575
_journal_name_full Organometallics
_journal_paper_doi 10.1021/om0503646
_journal_year 2005
_chemical_absolute_configuration rmad
_chemical_formula_moiety 'C124 H136 O8 P8 S8'
_chemical_formula_sum 'C124 H136 O8 P8 S8'
_chemical_formula_weight 2258.57
_space_group_IT_number 1
_space_group_name_Hall 'P 1'
_space_group_name_H-M_alt 'P 1'
_symmetry_cell_setting triclinic
_symmetry_Int_Tables_number 1
_symmetry_space_group_name_Hall 'P 1'
_symmetry_space_group_name_H-M 'P 1'
_cell_angle_alpha 93.484(11)
_cell_angle_beta 100.258(11)
_cell_angle_gamma 112.899(9)
_cell_formula_units_Z 1
_cell_length_a 10.9358(9)
_cell_length_b 12.2064(11)
_cell_length_c 24.537(2)
_cell_measurement_temperature 180(2)
_cell_volume 2938.2(5)
_diffrn_ambient_temperature 180(2)
_exptl_crystal_density_diffrn 1.276
_cod_database_code 4061575

loop_
_symmetry_equiv_pos_as_xyz
'x, y, z'

loop_
_atom_site_label
_atom_site_type_symbol
_atom_site_fract_x
_atom_site_fract_y
_atom_site_fract_z
_atom_site_U_iso_or_equiv
_atom_site_adp_type
_atom_site_occupancy
_atom_site_symmetry_multiplicity
_atom_site_calc_flag
_atom_site_refinement_flags
_atom_site_disorder_assembly
_atom_site_disorder_group
P1 P 0.09177(9) 0.43393(8) 0.50322(3) 0.02566(19) Uani 1 1 d U . .
P2 P 0.26060(9) 0.30498(7) 0.62604(3) 0.02108(17) Uani 1 1 d U B .
S1 S 0.23376(11) 0.58622(10) 0.49521(4) 0.0496(3) Uani 1 1 d U . .
S2 S 0.13034(10) 0.14319(8) 0.62895(4) 0.0331(2) Uani 1 1 d U . .
C14 C -0.0854(3) 0.4060(3) 0.48165(13) 0.0233(7) Uani 1 1 d U . .
C141 C -0.1450(3) 0.4058(3) 0.42269(13) 0.0236(7) Uani 1 1 d U . .
C142 C -0.0919(4) 0.5076(3) 0.39663(15) 0.0351(8) Uani 1 1 d U . .
H142 H -0.0179 0.5777 0.4170 0.042 Uiso 1 1 calc R . .
C143 C -0.1474(5) 0.5063(4) 0.34090(16) 0.0443(10) Uani 1 1 d U . .
H143 H -0.1102 0.5757 0.3235 0.053 Uiso 1 1 calc R . .
C144 C -0.2537(5) 0.4077(4) 0.31098(15) 0.0419(9) Uani 1 1 d U . .
H144 H -0.2920 0.4088 0.2732 0.050 Uiso 1 1 calc R . .
C145 C -0.3056(4) 0.3067(4) 0.33556(15) 0.0396(9) Uani 1 1 d U . .
H145 H -0.3796 0.2374 0.3145 0.048 Uiso 1 1 calc R . .
C146 C -0.2514(4) 0.3045(3) 0.39072(14) 0.0297(8) Uani 1 1 d U . .
H146 H -0.2873 0.2331 0.4069 0.036 Uiso 1 1 calc R . .
C13 C -0.1458(3) 0.3734(3) 0.52451(13) 0.0231(7) Uani 1 1 d U . .
C131 C -0.2932(4) 0.3352(3) 0.52325(15) 0.0321(8) Uani 1 1 d U . .
H13A H -0.3401 0.3412 0.4863 0.048 Uiso 1 1 calc R . .
H13B H -0.3048 0.3875 0.5520 0.048 Uiso 1 1 calc R . .
H13C H -0.3317 0.2519 0.5306 0.048 Uiso 1 1 calc R . .
C12 C -0.0504(3) 0.3776(3) 0.57762(13) 0.0233(7) Uani 1 1 d U . .
C121 C -0.1037(4) 0.3507(4) 0.62978(14) 0.0362(8) Uani 1 1 d U . .
H12A H -0.0306 0.3529 0.6600 0.054 Uiso 1 1 calc R . .
H12B H -0.1786 0.2707 0.6227 0.054 Uiso 1 1 calc R . .
H12C H -0.1368 0.4110 0.6406 0.054 Uiso 1 1 calc R . .
C11 C 0.0779(3) 0.4056(3) 0.57328(12) 0.0212(6) Uani 1 1 d U . .
C24 C 0.3861(4) 0.3922(3) 0.68846(13) 0.0231(7) Uani 1 1 d U . .
C241 C 0.4833(4) 0.3520(3) 0.72270(12) 0.0253(7) Uani 1 1 d U . .
C242 C 0.4365(4) 0.2637(3) 0.75631(14) 0.0339(8) Uani 1 1 d U . .
H242 H 0.3420 0.2252 0.7554 0.041 Uiso 1 1 calc R . .
C243 C 0.5292(5) 0.2320(4) 0.79146(16) 0.0450(10) Uani 1 1 d U . .
H243 H 0.4979 0.1728 0.8151 0.054 Uiso 1 1 calc R . .
C244 C 0.6654(5) 0.2863(4) 0.79185(16) 0.0476(10) Uani 1 1 d U . .
H244 H 0.7284 0.2655 0.8161 0.057 Uiso 1 1 calc R . .
C245 C 0.7109(5) 0.3706(4) 0.75723(19) 0.0544(12) Uani 1 1 d U . .
H245 H 0.8048 0.4060 0.7567 0.065 Uiso 1 1 calc R . .
C246 C 0.6199(4) 0.4038(4) 0.72321(17) 0.0453(10) Uani 1 1 d U . .
H246 H 0.6522 0.4632 0.6999 0.054 Uiso 1 1 calc R . .
C23 C 0.3781(4) 0.4982(3) 0.69745(13) 0.0253(7) Uani 1 1 d U . .
C231 C 0.4668(4) 0.5967(4) 0.74491(16) 0.0415(10) Uani 1 1 d U . .
H23A H 0.5317 0.5715 0.7677 0.062 Uiso 1 1 calc R . .
H23B H 0.4100 0.6132 0.7681 0.062 Uiso 1 1 calc R . .
H23C H 0.5166 0.6697 0.7298 0.062 Uiso 1 1 calc R . .
C22 C 0.2686(4) 0.5136(3) 0.65736(12) 0.0248(7) Uani 1 1 d U . .
C221 C 0.2477(4) 0.6276(3) 0.66234(15) 0.0362(9) Uani 1 1 d U . .
H22A H 0.1731 0.6221 0.6320 0.054 Uiso 1 1 calc R . .
H22B H 0.3313 0.6954 0.6598 0.054 Uiso 1 1 calc R . .
H22C H 0.2251 0.6401 0.6985 0.054 Uiso 1 1 calc R . .
C21 C 0.1941(3) 0.4182(3) 0.61745(12) 0.0216(6) Uani 1 1 d U . .
O2 O 0.3632(3) 0.1938(2) 0.49138(9) 0.0380(6) Uani 1 1 d U B .
C15 C 0.0968(4) 0.3042(4) 0.46585(14) 0.0449(11) Uani 1 1 d DU B .
H15A H 0.0381 0.2313 0.4793 0.054 Uiso 1 1 calc R . .
H15B H 0.0576 0.2986 0.4256 0.054 Uiso 1 1 calc R . .
C16 C 0.2385(4) 0.3048(4) 0.47180(13) 0.0447(9) Uani 1 1 d DU . .
H16 H 0.3033 0.3907 0.4841 0.054 Uiso 1 1 calc R A 1
O1 O 0.2680(6) 0.2707(5) 0.42201(19) 0.0392(12) Uani 0.58 1 d PDU B 1
C17 C 0.3038(4) 0.1644(3) 0.43273(14) 0.0381(8) Uani 1 1 d DU . .
C171 C 0.1718(9) 0.0568(7) 0.4128(4) 0.072(2) Uani 0.58 1 d PDU B 1
H17A H 0.1400 0.0517 0.3724 0.108 Uiso 0.58 1 calc PR B 1
H17B H 0.1038 0.0642 0.4322 0.108 Uiso 0.58 1 calc PR B 1
H17C H 0.1851 -0.0160 0.4207 0.108 Uiso 0.58 1 calc PR B 1
O1A O 0.2041(7) 0.1991(8) 0.4230(2) 0.0474(19) Uani 0.42 1 d PDU B 2
C17A C 0.2413(11) 0.0183(7) 0.4264(4) 0.049(2) Uani 0.42 1 d PDU B 2
H17D H 0.3153 -0.0087 0.4282 0.073 Uiso 0.42 1 calc PR B 2
H17E H 0.1766 -0.0156 0.3903 0.073 Uiso 0.42 1 calc PR B 2
H17F H 0.1946 -0.0087 0.4568 0.073 Uiso 0.42 1 calc PR B 2
C172 C 0.4097(4) 0.1863(4) 0.40018(15) 0.0448(9) Uani 1 1 d U B .
H17G H 0.4750 0.2705 0.4095 0.067 Uiso 1 1 calc R . .
H17H H 0.3676 0.1690 0.3601 0.067 Uiso 1 1 calc R . .
H17I H 0.4572 0.1340 0.4092 0.067 Uiso 1 1 calc R . .
C25 C 0.3596(3) 0.3093(3) 0.57270(13) 0.0264(7) Uani 1 1 d U . .
H25A H 0.4070 0.3940 0.5672 0.032 Uiso 1 1 calc R B .
H25B H 0.4301 0.2799 0.5870 0.032 Uiso 1 1 calc R . .
C26 C 0.2779(3) 0.2361(3) 0.51636(12) 0.0288(7) Uani 1 1 d U B .
H26 H 0.1954 0.1667 0.5211 0.035 Uiso 1 1 calc R . .
P3 P 0.77129(8) 0.75909(7) 0.60242(3) 0.02095(17) Uani 1 1 d U . .
P4 P 0.59973(9) 0.87779(7) 0.46593(3) 0.02232(18) Uani 1 1 d U . .
S3 S 0.63141(10) 0.60818(8) 0.61267(4) 0.0345(2) Uani 1 1 d U . .
S4 S 0.74027(10) 1.03117(8) 0.45773(4) 0.0341(2) Uani 1 1 d U . .
C34 C 0.9470(3) 0.7811(3) 0.62078(12) 0.0214(6) Uani 1 1 d U . .
C341 C 1.0160(3) 0.7828(3) 0.67877(13) 0.0236(7) Uani 1 1 d U . .
C342 C 0.9616(4) 0.6853(3) 0.70731(14) 0.0299(8) Uani 1 1 d U . .
H342 H 0.8799 0.6186 0.6896 0.036 Uiso 1 1 calc R . .
C343 C 1.0263(4) 0.6859(3) 0.76130(15) 0.0353(9) Uani 1 1 d U . .
H343 H 0.9883 0.6197 0.7805 0.042 Uiso 1 1 calc R . .
C344 C 1.1469(4) 0.7829(4) 0.78769(15) 0.0373(9) Uani 1 1 d U . .
H344 H 1.1920 0.7824 0.8245 0.045 Uiso 1 1 calc R . .
C345 C 1.1998(4) 0.8796(3) 0.75966(14) 0.0351(8) Uani 1 1 d U . .
H345 H 1.2814 0.9463 0.7775 0.042 Uiso 1 1 calc R . .
C346 C 1.1347(4) 0.8803(3) 0.70558(14) 0.0289(8) Uani 1 1 d U . .
H346 H 1.1716 0.9476 0.6869 0.035 Uiso 1 1 calc R . .
C33 C 1.0021(3) 0.8066(3) 0.57550(13) 0.0244(7) Uani 1 1 d U . .
C331 C 1.1449(4) 0.8342(4) 0.57295(15) 0.0352(8) Uani 1 1 d U . .
H33A H 1.1868 0.9152 0.5632 0.053 Uiso 1 1 calc R . .
H33B H 1.1474 0.7757 0.5445 0.053 Uiso 1 1 calc R . .
H33C H 1.1951 0.8299 0.6095 0.053 Uiso 1 1 calc R . .
C32 C 0.9019(4) 0.8014(3) 0.52402(13) 0.0261(7) Uani 1 1 d U . .
C321 C 0.9443(4) 0.8157(5) 0.46895(16) 0.0477(11) Uani 1 1 d U . .
H32A H 0.8642 0.7748 0.4383 0.072 Uiso 1 1 calc R . .
H32B H 1.0102 0.7802 0.4671 0.072 Uiso 1 1 calc R . .
H32C H 0.9860 0.9013 0.4655 0.072 Uiso 1 1 calc R . .
C31 C 0.7772(3) 0.7812(3) 0.53080(12) 0.0224(7) Uani 1 1 d U . .
C44 C 0.4800(4) 0.7814(3) 0.40416(12) 0.0248(7) Uani 1 1 d U . .
C441 C 0.3867(4) 0.8171(3) 0.36503(13) 0.0274(7) Uani 1 1 d U . .
C442 C 0.4369(4) 0.9119(3) 0.33509(14) 0.0309(8) Uani 1 1 d U . .
H442 H 0.5322 0.9574 0.3411 0.037 Uiso 1 1 calc R . .
C443 C 0.3493(4) 0.9404(3) 0.29676(14) 0.0344(8) Uani 1 1 d U . .
H443 H 0.3850 1.0044 0.2760 0.041 Uiso 1 1 calc R . .
C444 C 0.2127(4) 0.8781(3) 0.28832(15) 0.0426(10) Uani 1 1 d U . .
H444 H 0.1531 0.8992 0.2622 0.051 Uiso 1 1 calc R . .
C445 C 0.1611(5) 0.7851(4) 0.3174(2) 0.0675(15) Uani 1 1 d U . .
H445 H 0.0654 0.7410 0.3110 0.081 Uiso 1 1 calc R . .
C446 C 0.2471(5) 0.7540(4) 0.35614(19) 0.0539(12) Uani 1 1 d U . .
H446 H 0.2101 0.6896 0.3765 0.065 Uiso 1 1 calc R . .
C43 C 0.4857(4) 0.6737(3) 0.40193(13) 0.0278(7) Uani 1 1 d U . .
C431 C 0.4013(5) 0.5683(4) 0.35728(16) 0.0451(11) Uani 1 1 d U . .
H43A H 0.3525 0.5939 0.3267 0.068 Uiso 1 1 calc R . .
H43B H 0.3356 0.5056 0.3731 0.068 Uiso 1 1 calc R . .
H43C H 0.4606 0.5364 0.3428 0.068 Uiso 1 1 calc R . .
C42 C 0.5890(4) 0.6636(3) 0.44767(13) 0.0253(7) Uani 1 1 d U . .
C421 C 0.6118(4) 0.5505(3) 0.44855(15) 0.0368(9) Uani 1 1 d U . .
H42A H 0.6801 0.5586 0.4821 0.055 Uiso 1 1 calc R . .
H42B H 0.6440 0.5359 0.4152 0.055 Uiso 1 1 calc R . .
H42C H 0.5262 0.4829 0.4489 0.055 Uiso 1 1 calc R . .
C41 C 0.6584(3) 0.7633(3) 0.48550(12) 0.0230(7) Uani 1 1 d U . .
O3 O 0.6777(2) 1.04635(18) 0.63321(8) 0.0284(5) Uani 1 1 d U . .
O4 O 0.4676(2) 0.89133(19) 0.61068(8) 0.0275(5) Uani 1 1 d U . .
C35 C 0.7640(3) 0.8894(3) 0.63905(13) 0.0259(7) Uani 1 1 d U . .
H35A H 0.7172 0.8643 0.6700 0.031 Uiso 1 1 calc R . .
H35B H 0.8580 0.9484 0.6557 0.031 Uiso 1 1 calc R . .
C36 C 0.6903(3) 0.9510(2) 0.60158(11) 0.0218(6) Uani 1 1 d U . .
H36 H 0.7425 0.9839 0.5724 0.026 Uiso 1 1 calc R . .
C37 C 0.5457(3) 1.0050(3) 0.64529(13) 0.0262(7) Uani 1 1 d U . .
C371 C 0.5493(4) 0.9825(3) 0.70581(13) 0.0415(9) Uani 1 1 d U . .
H37A H 0.5798 0.9179 0.7123 0.062 Uiso 1 1 calc R . .
H37B H 0.4580 0.9591 0.7132 0.062 Uiso 1 1 calc R . .
H37C H 0.6124 1.0560 0.7309 0.062 Uiso 1 1 calc R . .
C372 C 0.4874(4) 1.0955(3) 0.63085(14) 0.0387(8) Uani 1 1 d U . .
H37D H 0.5471 1.1739 0.6529 0.058 Uiso 1 1 calc R . .
H37E H 0.3969 1.0694 0.6393 0.058 Uiso 1 1 calc R . .
H37F H 0.4803 1.1022 0.5909 0.058 Uiso 1 1 calc R . .
C45 C 0.4984(3) 0.8959(3) 0.51466(12) 0.0241(6) Uani 1 1 d U . .
H45A H 0.5050 0.9793 0.5175 0.029 Uiso 1 1 calc R . .
H45B H 0.4018 0.8414 0.4995 0.029 Uiso 1 1 calc R . .
C46 C 0.5434(3) 0.8695(3) 0.57298(11) 0.0222(6) Uani 1 1 d U . .
H46 H 0.5313 0.7837 0.5707 0.027 Uiso 1 1 calc R . .
P5 P 0.67794(9) 0.38775(8) 0.10376(3) 0.02514(19) Uani 1 1 d U . .
P6 P 0.74676(9) 0.12038(8) 0.16550(3) 0.02449(19) Uani 1 1 d U . .
S5 S 0.67993(10) 0.50717(8) 0.16062(4) 0.0332(2) Uani 1 1 d U . .
S6 S 0.72452(11) 0.02262(9) 0.09610(4) 0.0395(2) Uani 1 1 d U . .
C54 C 0.7180(4) 0.4330(3) 0.03799(13) 0.0290(8) Uani 1 1 d U . .
C541 C 0.6309(4) 0.4729(3) -0.00247(14) 0.0310(8) Uani 1 1 d U . .
C542 C 0.5923(4) 0.5622(4) 0.01483(16) 0.0404(9) Uani 1 1 d U . .
H542 H 0.6216 0.5982 0.0529 0.049 Uiso 1 1 calc R . .
C543 C 0.5104(5) 0.6001(5) -0.02323(18) 0.0528(12) Uani 1 1 d U . .
H543 H 0.4860 0.6629 -0.0115 0.063 Uiso 1 1 calc R . .
C544 C 0.4659(5) 0.5448(5) -0.07803(18) 0.0561(12) Uani 1 1 d U . .
H544 H 0.4092 0.5689 -0.1040 0.067 Uiso 1 1 calc R . .
C545 C 0.5026(5) 0.4558(5) -0.09522(18) 0.0573(12) Uani 1 1 d U . .
H545 H 0.4717 0.4189 -0.1332 0.069 Uiso 1 1 calc R . .
C546 C 0.5842(5) 0.4187(4) -0.05794(16) 0.0447(10) Uani 1 1 d U . .
H546 H 0.6084 0.3561 -0.0703 0.054 Uiso 1 1 calc R . .
C53 C 0.8286(4) 0.4155(3) 0.03149(15) 0.0327(8) Uani 1 1 d U . .
C531 C 0.8992(5) 0.4480(4) -0.01579(17) 0.0443(10) Uani 1 1 d U . .
H53A H 0.8594 0.4933 -0.0391 0.066 Uiso 1 1 calc R . .
H53B H 0.8883 0.3745 -0.0385 0.066 Uiso 1 1 calc R . .
H53C H 0.9962 0.4973 -0.0008 0.066 Uiso 1 1 calc R . .
C52 C 0.8843(4) 0.3611(3) 0.07775(15) 0.0312(8) Uani 1 1 d U . .
C521 C 1.0040(4) 0.3310(4) 0.07529(19) 0.0449(10) Uani 1 1 d U . .
H52A H 1.0879 0.4046 0.0852 0.067 Uiso 1 1 calc R . .
H52B H 0.9941 0.2938 0.0373 0.067 Uiso 1 1 calc R . .
H52C H 1.0083 0.2749 0.1017 0.067 Uiso 1 1 calc R . .
C51 C 0.8155(4) 0.3406(3) 0.11905(14) 0.0266(7) Uani 1 1 d U . .
C64 C 0.8583(4) 0.1192(3) 0.22956(13) 0.0265(7) Uani 1 1 d U . .
C641 C 0.8360(4) 0.0079(3) 0.25411(14) 0.0284(7) Uani 1 1 d U . .
C642 C 0.8387(4) -0.0909(3) 0.22368(15) 0.0365(9) Uani 1 1 d U . .
H642 H 0.8570 -0.0849 0.1873 0.044 Uiso 1 1 calc R . .
C643 C 0.8154(5) -0.1967(4) 0.24514(19) 0.0483(11) Uani 1 1 d U . .
H643 H 0.8200 -0.2624 0.2241 0.058 Uiso 1 1 calc R . .
C644 C 0.7853(5) -0.2073(4) 0.2975(2) 0.0523(11) Uani 1 1 d U . .
H644 H 0.7661 -0.2812 0.3120 0.063 Uiso 1 1 calc R . .
C645 C 0.7832(5) -0.1111(4) 0.32830(18) 0.0509(11) Uani 1 1 d U . .
H645 H 0.7649 -0.1180 0.3647 0.061 Uiso 1 1 calc R . .
C646 C 0.8075(5) -0.0044(4) 0.30711(15) 0.0404(9) Uani 1 1 d U . .
H646 H 0.8047 0.0614 0.3288 0.048 Uiso 1 1 calc R . .
C63 C 0.9462(4) 0.2328(3) 0.25019(13) 0.0284(7) Uani 1 1 d U . .
C631 C 1.0475(5) 0.2720(4) 0.30530(16) 0.0426(10) Uani 1 1 d U . .
H63A H 1.0265 0.3260 0.3296 0.064 Uiso 1 1 calc R . .
H63B H 1.1393 0.3143 0.2990 0.064 Uiso 1 1 calc R . .
H63C H 1.0428 0.2014 0.3233 0.064 Uiso 1 1 calc R . .
C62 C 0.9391(4) 0.3248(3) 0.21355(14) 0.0279(7) Uani 1 1 d U . .
C621 C 1.0415(4) 0.4529(3) 0.22732(17) 0.0408(9) Uani 1 1 d U . .
H62A H 1.1323 0.4559 0.2271 0.061 Uiso 1 1 calc R . .
H62B H 1.0406 0.4865 0.2645 0.061 Uiso 1 1 calc R . .
H62C H 1.0185 0.4998 0.1994 0.061 Uiso 1 1 calc R . .
C61 C 0.8393(4) 0.2803(3) 0.16692(13) 0.0260(7) Uani 1 1 d U . .
O5 O 0.3695(2) 0.2480(2) 0.13957(9) 0.0315(5) Uani 1 1 d U . .
O6 O 0.4290(2) 0.1628(2) 0.21488(8) 0.0313(5) Uani 1 1 d U . .
C55 C 0.5246(3) 0.2503(3) 0.08164(13) 0.0264(7) Uani 1 1 d U . .
H55A H 0.4593 0.2684 0.0542 0.032 Uiso 1 1 calc R . .
H55B H 0.5486 0.1916 0.0613 0.032 Uiso 1 1 calc R . .
C56 C 0.4497(3) 0.1878(3) 0.12494(12) 0.0256(7) Uani 1 1 d U . .
H56 H 0.3878 0.1033 0.1080 0.031 Uiso 1 1 calc R . .
C57 C 0.3350(4) 0.2137(3) 0.19165(14) 0.0328(7) Uani 1 1 d U . .
C571 C 0.1942(4) 0.1178(4) 0.1822(2) 0.0538(10) Uani 1 1 d U . .
H57A H 0.1283 0.1507 0.1675 0.081 Uiso 1 1 calc R . .
H57B H 0.1772 0.0890 0.2177 0.081 Uiso 1 1 calc R . .
H57C H 0.1846 0.0509 0.1552 0.081 Uiso 1 1 calc R . .
C572 C 0.3602(5) 0.3264(4) 0.22928(16) 0.0521(10) Uani 1 1 d U . .
H57D H 0.4558 0.3824 0.2348 0.078 Uiso 1 1 calc R . .
H57E H 0.3395 0.3058 0.2655 0.078 Uiso 1 1 calc R . .
H57F H 0.3017 0.3642 0.2119 0.078 Uiso 1 1 calc R . .
C65 C 0.5852(4) 0.0907(3) 0.18723(15) 0.0319(8) Uani 1 1 d U . .
H65A H 0.5153 0.0150 0.1648 0.038 Uiso 1 1 calc R . .
H65B H 0.5975 0.0771 0.2268 0.038 Uiso 1 1 calc R . .
C66 C 0.5304(3) 0.1857(3) 0.18203(11) 0.0238(6) Uani 1 1 d U . .
H66 H 0.6058 0.2667 0.1962 0.029 Uiso 1 1 calc R . .
P7 P 0.13814(9) 0.04900(8) 0.92954(3) 0.02415(19) Uani 1 1 d U . .
P8 P 0.19779(9) -0.22080(7) 0.99326(3) 0.02395(18) Uani 1 1 d U . .
S7 S 0.17500(10) 0.15358(9) 0.99864(3) 0.0353(2) Uani 1 1 d U . .
S8 S 0.18504(10) -0.34596(8) 0.93648(4) 0.0353(2) Uani 1 1 d U . .
C74 C 0.0219(4) 0.0490(3) 0.86650(13) 0.0271(7) Uani 1 1 d U . .
C741 C 0.0443(4) 0.1591(3) 0.83993(13) 0.0274(8) Uani 1 1 d U . .
C742 C 0.0535(4) 0.2623(3) 0.87108(15) 0.0374(9) Uani 1 1 d U . .
H742 H 0.0469 0.2617 0.9092 0.045 Uiso 1 1 calc R . .
C743 C 0.0722(5) 0.3664(4) 0.84708(18) 0.0481(11) Uani 1 1 d U . .
H743 H 0.0761 0.4359 0.8683 0.058 Uiso 1 1 calc R . .
C744 C 0.0852(5) 0.3678(4) 0.79190(18) 0.0500(11) Uani 1 1 d U . .
H744 H 0.0979 0.4386 0.7753 0.060 Uiso 1 1 calc R . .
C745 C 0.0798(5) 0.2684(4) 0.76141(17) 0.0493(11) Uani 1 1 d U . .
H745 H 0.0916 0.2709 0.7240 0.059 Uiso 1 1 calc R . .
C746 C 0.0571(4) 0.1630(4) 0.78498(14) 0.0368(9) Uani 1 1 d U . .
H746 H 0.0503 0.0931 0.7630 0.044 Uiso 1 1 calc R . .
C73 C -0.0680(4) -0.0640(3) 0.84791(13) 0.0288(7) Uani 1 1 d U . .
C731 C -0.1711(4) -0.1044(4) 0.79338(15) 0.0382(9) Uani 1 1 d U . .
H73A H -0.1803 -0.0345 0.7787 0.057 Uiso 1 1 calc R . .
H73B H -0.2591 -0.1597 0.7994 0.057 Uiso 1 1 calc R . .
H73C H -0.1412 -0.1456 0.7665 0.057 Uiso 1 1 calc R . .
C72 C -0.0618(4) -0.1538(3) 0.88570(14) 0.0300(8) Uani 1 1 d U . .
C721 C -0.1675(5) -0.2795(4) 0.87542(18) 0.0436(10) Uani 1 1 d U . .
H72A H -0.1384 -0.3271 0.9014 0.065 Uiso 1 1 calc R . .
H72B H -0.1799 -0.3149 0.8368 0.065 Uiso 1 1 calc R . .
H72C H -0.2537 -0.2792 0.8813 0.065 Uiso 1 1 calc R . .
C71 C 0.0420(4) -0.1081(3) 0.93113(13) 0.0278(7) Uani 1 1 d U . .
C84 C 0.1679(4) -0.2556(3) 1.06188(13) 0.0264(7) Uani 1 1 d U . .
C841 C 0.2568(4) -0.2948(3) 1.10100(14) 0.0295(8) Uani 1 1 d U . .
C842 C 0.3040(5) -0.2416(4) 1.15671(15) 0.0386(9) Uani 1 1 d U . .
H842 H 0.2783 -0.1803 1.1695 0.046 Uiso 1 1 calc R . .
C843 C 0.3883(5) -0.2770(4) 1.19387(16) 0.0483(11) Uani 1 1 d U . .
H843 H 0.4195 -0.2403 1.2319 0.058 Uiso 1 1 calc R . .
C844 C 0.4268(5) -0.3652(4) 1.17583(17) 0.0481(11) Uani 1 1 d U . .
H844 H 0.4843 -0.3896 1.2013 0.058 Uiso 1 1 calc R . .
C845 C 0.3819(5) -0.4174(4) 1.12113(17) 0.0442(10) Uani 1 1 d U . .
H845 H 0.4083 -0.4785 1.1087 0.053 Uiso 1 1 calc R . .
C846 C 0.2991(4) -0.3827(3) 1.08387(15) 0.0351(8) Uani 1 1 d U . .
H846 H 0.2702 -0.4192 1.0459 0.042 Uiso 1 1 calc R . .
C83 C 0.0621(4) -0.2313(3) 1.06976(14) 0.0295(8) Uani 1 1 d U . .
C831 C -0.0009(5) -0.2546(4) 1.11982(16) 0.0386(9) Uani 1 1 d U . .
H83A H 0.0362 -0.3025 1.1425 0.058 Uiso 1 1 calc R . .
H83B H -0.0997 -0.2986 1.1073 0.058 Uiso 1 1 calc R . .
H83C H 0.0197 -0.1779 1.1423 0.058 Uiso 1 1 calc R . .
C82 C 0.0059(4) -0.1786(3) 1.02377(14) 0.0302(8) Uani 1 1 d U . .
C821 C -0.1070(5) -0.1402(4) 1.02813(18) 0.0450(10) Uani 1 1 d U . .
H82A H -0.1342 -0.1124 0.9932 0.067 Uiso 1 1 calc R . .
H82B H -0.0757 -0.0746 1.0593 0.067 Uiso 1 1 calc R . .
H82C H -0.1851 -0.2083 1.0348 0.067 Uiso 1 1 calc R . .
C81 C 0.0663(4) -0.1670(3) 0.98019(13) 0.0265(7) Uani 1 1 d U . .
O7 O 0.5163(2) 0.0981(2) 0.90483(9) 0.0373(5) Uani 1 1 d U . .
O8 O 0.5415(2) -0.0409(2) 0.95800(9) 0.0304(5) Uani 1 1 d U . .
C75 C 0.2846(4) 0.0688(3) 0.89962(13) 0.0259(7) Uani 1 1 d U . .
H75A H 0.2541 0.0050 0.8671 0.031 Uiso 1 1 calc R . .
H75B H 0.3116 0.1465 0.8849 0.031 Uiso 1 1 calc R . .
C76 C 0.4125(3) 0.0672(3) 0.93646(12) 0.0265(6) Uani 1 1 d U . .
H76 H 0.4430 0.1267 0.9712 0.032 Uiso 1 1 calc R . .
C77 C 0.5953(4) 0.0292(3) 0.91713(13) 0.0304(7) Uani 1 1 d U . .
C771 C 0.7407(4) 0.1117(4) 0.94300(19) 0.0558(11) Uani 1 1 d U . .
H77A H 0.7793 0.1641 0.9162 0.084 Uiso 1 1 calc R . .
H77B H 0.7934 0.0639 0.9529 0.084 Uiso 1 1 calc R . .
H77C H 0.7440 0.1609 0.9768 0.084 Uiso 1 1 calc R . .
C772 C 0.5797(5) -0.0495(4) 0.86459(15) 0.0588(11) Uani 1 1 d U . .
H77D H 0.4835 -0.1027 0.8504 0.088 Uiso 1 1 calc R . .
H77E H 0.6324 -0.0980 0.8728 0.088 Uiso 1 1 calc R . .
H77F H 0.6131 0.0008 0.8363 0.088 Uiso 1 1 calc R . .
C85 C 0.3585(4) -0.0900(3) 1.00548(13) 0.0279(7) Uani 1 1 d U . .
H85A H 0.3492 -0.0214 1.0253 0.033 Uiso 1 1 calc R . .
H85B H 0.4293 -0.1070 1.0301 0.033 Uiso 1 1 calc R . .
C86 C 0.4043(3) -0.0546(3) 0.95165(12) 0.0256(6) Uani 1 1 d U . .
H86 H 0.3454 -0.1191 0.9197 0.031 Uiso 1 1 calc R . .

loop_
_atom_site_aniso_label
_atom_site_aniso_U_11
_atom_site_aniso_U_22
_atom_site_aniso_U_33
_atom_site_aniso_U_23
_atom_site_aniso_U_13
_atom_site_aniso_U_12
P1 0.0194(5) 0.0363(5) 0.0207(4) 0.0052(3) 0.0037(3) 0.0110(4)
P2 0.0219(5) 0.0213(4) 0.0191(4) 0.0040(3) 0.0015(3) 0.0090(4)
S1 0.0279(6) 0.0610(6) 0.0440(6) 0.0235(5) 0.0059(4) -0.0001(5)
S2 0.0347(6) 0.0245(4) 0.0346(5) 0.0067(3) 0.0074(4) 0.0061(4)
C14 0.0197(18) 0.0238(15) 0.0257(15) 0.0031(12) 0.0039(12) 0.0087(14)
C141 0.0196(18) 0.0294(16) 0.0240(15) 0.0055(12) 0.0044(12) 0.0122(15)
C142 0.032(2) 0.0373(19) 0.0322(17) 0.0109(14) 0.0020(15) 0.0109(17)
C143 0.049(3) 0.049(2) 0.035(2) 0.0224(17) 0.0098(18) 0.017(2)
C144 0.044(3) 0.062(2) 0.0210(17) 0.0122(16) 0.0048(16) 0.023(2)
C145 0.039(2) 0.044(2) 0.0266(18) -0.0036(15) -0.0020(16) 0.0122(19)
C146 0.031(2) 0.0296(17) 0.0290(17) 0.0062(14) 0.0064(14) 0.0130(16)
C13 0.0205(18) 0.0244(15) 0.0250(15) 0.0046(12) 0.0033(13) 0.0101(15)
C131 0.0210(19) 0.042(2) 0.0367(19) 0.0116(15) 0.0075(14) 0.0153(17)
C12 0.0229(18) 0.0249(15) 0.0256(15) 0.0066(12) 0.0051(12) 0.0129(14)
C121 0.033(2) 0.051(2) 0.0301(17) 0.0164(15) 0.0121(15) 0.0191(19)
C11 0.0226(18) 0.0209(15) 0.0186(14) 0.0023(11) 0.0024(12) 0.0080(14)
C24 0.0228(19) 0.0250(16) 0.0209(15) 0.0086(12) 0.0035(13) 0.0088(15)
C241 0.030(2) 0.0258(16) 0.0173(14) 0.0032(12) -0.0027(13) 0.0117(15)
C242 0.040(2) 0.041(2) 0.0298(18) 0.0149(15) 0.0120(16) 0.0224(19)
C243 0.067(3) 0.049(2) 0.0300(18) 0.0159(17) 0.0081(18) 0.034(2)
C244 0.054(3) 0.048(2) 0.038(2) 0.0055(16) -0.0164(18) 0.030(2)
C245 0.031(2) 0.042(2) 0.074(3) 0.022(2) -0.014(2) 0.0056(18)
C246 0.031(2) 0.039(2) 0.056(2) 0.0249(17) -0.0052(17) 0.0076(17)
C23 0.024(2) 0.0285(17) 0.0187(15) 0.0008(12) 0.0003(13) 0.0079(16)
C231 0.045(3) 0.038(2) 0.0337(19) -0.0081(15) -0.0106(17) 0.019(2)
C22 0.028(2) 0.0285(16) 0.0196(14) 0.0030(12) 0.0043(12) 0.0134(15)
C221 0.044(2) 0.0307(17) 0.0355(18) -0.0030(14) 0.0010(16) 0.0211(18)
C21 0.0206(18) 0.0235(14) 0.0213(14) 0.0063(11) 0.0051(12) 0.0090(14)
O2 0.0518(16) 0.0463(14) 0.0262(11) 0.0004(10) 0.0065(10) 0.0325(13)
C15 0.035(2) 0.082(3) 0.0228(16) -0.0106(17) -0.0066(15) 0.038(2)
C16 0.047(2) 0.086(3) 0.0225(15) 0.0099(16) 0.0100(15) 0.048(2)
O1 0.042(4) 0.065(3) 0.029(2) 0.014(2) 0.017(2) 0.036(3)
C17 0.028(2) 0.050(2) 0.0273(17) -0.0094(15) 0.0020(14) 0.0100(17)
C171 0.056(5) 0.053(4) 0.070(5) -0.020(4) 0.018(4) -0.013(4)
O1A 0.036(5) 0.101(5) 0.019(3) -0.010(4) 0.002(3) 0.047(4)
C17A 0.052(7) 0.050(4) 0.026(4) -0.009(3) 0.009(4) 0.002(4)
C172 0.041(2) 0.055(2) 0.0358(18) -0.0106(16) 0.0091(16) 0.0181(19)
C25 0.0241(18) 0.0295(16) 0.0267(15) 0.0014(12) 0.0015(12) 0.0142(14)
C26 0.0259(19) 0.0325(16) 0.0246(14) -0.0013(12) 0.0031(13) 0.0102(15)
P3 0.0191(5) 0.0242(4) 0.0202(4) 0.0060(3) 0.0035(3) 0.0094(4)
P4 0.0248(5) 0.0206(4) 0.0199(4) 0.0042(3) 0.0015(3) 0.0087(4)
S3 0.0256(5) 0.0338(4) 0.0368(5) 0.0149(4) 0.0041(4) 0.0041(4)
S4 0.0357(6) 0.0241(4) 0.0341(5) 0.0092(3) 0.0050(4) 0.0037(4)
C34 0.0194(17) 0.0203(14) 0.0275(15) 0.0064(12) 0.0060(12) 0.0105(14)
C341 0.0259(19) 0.0262(15) 0.0247(15) 0.0039(12) 0.0051(13) 0.0171(15)
C342 0.028(2) 0.0276(16) 0.0327(17) 0.0062(13) 0.0035(14) 0.0106(15)
C343 0.041(2) 0.0396(19) 0.0311(18) 0.0138(15) 0.0072(16) 0.0215(18)
C344 0.039(2) 0.048(2) 0.0234(16) -0.0025(15) -0.0015(15) 0.0203(19)
C345 0.031(2) 0.0373(19) 0.0268(17) -0.0027(14) 0.0024(15) 0.0065(17)
C346 0.027(2) 0.0282(17) 0.0274(16) -0.0006(13) 0.0027(14) 0.0092(16)
C33 0.0223(18) 0.0252(16) 0.0291(16) 0.0063(13) 0.0055(13) 0.0129(15)
C331 0.030(2) 0.048(2) 0.0352(19) 0.0125(16) 0.0129(15) 0.0209(19)
C32 0.031(2) 0.0299(17) 0.0215(15) 0.0066(12) 0.0074(13) 0.0159(16)
C321 0.035(3) 0.082(3) 0.0321(19) 0.0209(19) 0.0167(16) 0.024(2)
C31 0.0237(18) 0.0202(14) 0.0240(14) 0.0052(11) 0.0043(12) 0.0097(14)
C44 0.026(2) 0.0264(16) 0.0177(14) 0.0044(12) 0.0027(13) 0.0074(15)
C441 0.033(2) 0.0258(16) 0.0209(15) 0.0026(12) -0.0003(13) 0.0115(16)
C442 0.037(2) 0.0318(18) 0.0232(16) 0.0048(13) 0.0057(14) 0.0131(17)
C443 0.051(3) 0.0348(19) 0.0251(17) 0.0110(14) 0.0103(16) 0.0240(19)
C444 0.051(3) 0.0350(19) 0.0333(19) 0.0060(15) -0.0133(17) 0.0183(19)
C445 0.032(3) 0.059(3) 0.090(4) 0.034(2) -0.018(2) 0.006(2)
C446 0.034(2) 0.053(2) 0.063(3) 0.033(2) -0.0014(19) 0.006(2)
C43 0.032(2) 0.0252(16) 0.0230(16) 0.0037(13) 0.0029(14) 0.0092(16)
C431 0.055(3) 0.0307(19) 0.036(2) -0.0062(15) -0.0102(18) 0.014(2)
C42 0.029(2) 0.0237(15) 0.0235(15) 0.0069(12) 0.0069(13) 0.0103(15)
C421 0.043(2) 0.0285(17) 0.0366(18) -0.0026(14) -0.0026(16) 0.0182(17)
C41 0.0221(18) 0.0260(15) 0.0203(14) 0.0063(12) 0.0058(12) 0.0084(14)
O3 0.0233(12) 0.0268(10) 0.0331(11) -0.0035(8) 0.0039(9) 0.0102(9)
O4 0.0222(12) 0.0332(11) 0.0275(10) 0.0001(8) 0.0077(9) 0.0112(10)
C35 0.0200(18) 0.0345(16) 0.0238(15) 0.0031(12) 0.0035(12) 0.0126(15)
C36 0.0191(16) 0.0232(13) 0.0230(13) -0.0001(11) 0.0032(11) 0.0095(13)
C37 0.0256(18) 0.0284(15) 0.0280(16) 0.0009(12) 0.0086(13) 0.0138(14)
C371 0.050(2) 0.058(2) 0.0255(16) 0.0028(15) 0.0085(15) 0.032(2)
C372 0.042(2) 0.0417(18) 0.0422(18) 0.0014(15) 0.0076(16) 0.0286(18)
C45 0.0228(17) 0.0232(14) 0.0242(14) 0.0019(11) -0.0003(12) 0.0098(13)
C46 0.0181(16) 0.0253(14) 0.0230(14) 0.0018(11) 0.0028(12) 0.0094(13)
P5 0.0259(5) 0.0290(4) 0.0214(4) 0.0047(3) 0.0056(3) 0.0118(4)
P6 0.0228(5) 0.0290(4) 0.0226(4) 0.0032(3) 0.0035(3) 0.0123(4)
S5 0.0410(6) 0.0314(4) 0.0286(4) 0.0020(3) 0.0089(4) 0.0160(4)
S6 0.0473(6) 0.0437(5) 0.0241(4) -0.0049(4) 0.0031(4) 0.0183(5)
C54 0.037(2) 0.0300(18) 0.0242(16) 0.0089(13) 0.0102(14) 0.0157(17)
C541 0.033(2) 0.0346(19) 0.0254(16) 0.0103(14) 0.0105(14) 0.0109(17)
C542 0.045(3) 0.051(2) 0.0332(19) 0.0129(17) 0.0080(17) 0.028(2)
C543 0.061(3) 0.071(3) 0.048(2) 0.020(2) 0.014(2) 0.048(3)
C544 0.058(3) 0.086(3) 0.039(2) 0.027(2) 0.006(2) 0.044(3)
C545 0.068(3) 0.071(3) 0.029(2) 0.009(2) 0.002(2) 0.028(3)
C546 0.058(3) 0.051(2) 0.0294(18) 0.0101(17) 0.0111(18) 0.025(2)
C53 0.032(2) 0.0295(17) 0.0363(19) 0.0088(14) 0.0137(15) 0.0091(17)
C531 0.047(3) 0.047(2) 0.047(2) 0.0210(18) 0.0269(19) 0.019(2)
C52 0.024(2) 0.0304(17) 0.0385(18) 0.0107(14) 0.0089(15) 0.0092(16)
C521 0.036(2) 0.050(2) 0.061(3) 0.0179(19) 0.0219(19) 0.024(2)
C51 0.0218(19) 0.0278(17) 0.0298(17) 0.0048(13) 0.0052(14) 0.0099(15)
C64 0.026(2) 0.0332(17) 0.0222(15) -0.0002(13) 0.0034(13) 0.0157(16)
C641 0.027(2) 0.0351(18) 0.0255(16) 0.0042(13) 0.0039(14) 0.0158(17)
C642 0.044(2) 0.039(2) 0.0306(18) 0.0001(15) 0.0059(16) 0.0221(19)
C643 0.050(3) 0.037(2) 0.058(2) 0.0003(18) 0.002(2) 0.023(2)
C644 0.059(3) 0.045(2) 0.061(3) 0.019(2) 0.010(2) 0.029(2)
C645 0.061(3) 0.066(3) 0.045(2) 0.029(2) 0.019(2) 0.041(3)
C646 0.050(3) 0.053(2) 0.0318(18) 0.0084(16) 0.0104(17) 0.034(2)
C63 0.027(2) 0.0362(18) 0.0255(16) 0.0008(14) 0.0035(14) 0.0176(17)
C631 0.039(3) 0.047(2) 0.0319(19) -0.0021(16) -0.0074(17) 0.015(2)
C62 0.024(2) 0.0299(17) 0.0307(17) 0.0002(14) 0.0046(14) 0.0131(16)
C621 0.035(2) 0.037(2) 0.042(2) 0.0012(16) 0.0012(17) 0.0099(18)
C61 0.0226(19) 0.0322(17) 0.0259(16) 0.0064(13) 0.0061(13) 0.0133(15)
O5 0.0263(14) 0.0467(14) 0.0310(12) 0.0143(10) 0.0120(10) 0.0213(12)
O6 0.0305(13) 0.0450(13) 0.0292(11) 0.0139(9) 0.0127(9) 0.0230(11)
C55 0.0240(18) 0.0351(17) 0.0179(14) 0.0024(12) 0.0028(12) 0.0108(15)
C56 0.0189(17) 0.0283(16) 0.0258(15) 0.0011(12) 0.0030(12) 0.0067(14)
C57 0.032(2) 0.0419(18) 0.0378(17) 0.0187(14) 0.0175(15) 0.0227(17)
C571 0.022(2) 0.067(3) 0.076(3) 0.033(2) 0.021(2) 0.014(2)
C572 0.076(3) 0.054(2) 0.050(2) 0.0166(17) 0.035(2) 0.041(2)
C65 0.026(2) 0.0308(17) 0.0410(19) 0.0113(14) 0.0110(15) 0.0112(16)
C66 0.0213(17) 0.0265(14) 0.0234(14) 0.0044(11) 0.0058(12) 0.0090(14)
P7 0.0239(5) 0.0304(4) 0.0178(4) 0.0009(3) 0.0004(3) 0.0128(4)
P8 0.0247(5) 0.0275(4) 0.0209(4) 0.0048(3) 0.0075(3) 0.0107(4)
S7 0.0351(5) 0.0454(5) 0.0237(4) -0.0066(4) 0.0011(4) 0.0187(5)
S8 0.0425(6) 0.0317(4) 0.0302(4) -0.0012(3) 0.0136(4) 0.0118(4)
C74 0.027(2) 0.0386(18) 0.0210(15) 0.0021(13) 0.0016(13) 0.0207(17)
C741 0.026(2) 0.0357(18) 0.0267(16) 0.0028(14) 0.0018(14) 0.0204(17)
C742 0.044(2) 0.041(2) 0.0271(17) 0.0003(15) 0.0019(16) 0.0206(19)
C743 0.059(3) 0.037(2) 0.049(2) -0.0014(17) 0.003(2) 0.026(2)
C744 0.055(3) 0.049(2) 0.054(2) 0.024(2) 0.011(2) 0.028(2)
C745 0.072(3) 0.060(3) 0.037(2) 0.0213(18) 0.022(2) 0.044(3)
C746 0.049(3) 0.048(2) 0.0247(17) 0.0085(15) 0.0089(16) 0.031(2)
C73 0.028(2) 0.0379(18) 0.0224(16) -0.0023(13) 0.0019(14) 0.0180(17)
C731 0.034(2) 0.048(2) 0.0287(18) -0.0047(16) -0.0049(16) 0.019(2)
C72 0.025(2) 0.0375(18) 0.0288(17) 0.0000(14) 0.0041(14) 0.0151(17)
C721 0.037(2) 0.037(2) 0.044(2) -0.0010(17) -0.0026(18) 0.0077(19)
C71 0.027(2) 0.0323(17) 0.0248(16) 0.0018(13) 0.0056(14) 0.0138(16)
C84 0.028(2) 0.0235(16) 0.0264(16) 0.0040(13) 0.0090(14) 0.0072(15)
C841 0.029(2) 0.0339(19) 0.0278(17) 0.0124(14) 0.0121(14) 0.0115(17)
C842 0.053(3) 0.039(2) 0.0266(17) 0.0040(15) 0.0067(17) 0.022(2)
C843 0.064(3) 0.055(3) 0.0275(19) 0.0071(18) 0.0011(19) 0.029(2)
C844 0.048(3) 0.060(3) 0.040(2) 0.0128(19) 0.0026(19) 0.029(2)
C845 0.040(3) 0.051(2) 0.049(2) 0.0105(18) 0.0095(18) 0.026(2)
C846 0.036(2) 0.041(2) 0.0314(18) 0.0045(15) 0.0108(16) 0.0184(19)
C83 0.035(2) 0.0267(17) 0.0281(17) 0.0057(13) 0.0115(14) 0.0121(16)
C831 0.041(2) 0.045(2) 0.0366(19) 0.0113(16) 0.0211(17) 0.0185(19)
C82 0.027(2) 0.0337(18) 0.0317(17) 0.0061(14) 0.0118(14) 0.0120(16)
C821 0.043(3) 0.058(3) 0.048(2) 0.0206(19) 0.0229(19) 0.028(2)
C81 0.0244(19) 0.0258(17) 0.0258(16) 0.0036(13) 0.0044(13) 0.0071(15)
O7 0.0325(14) 0.0529(14) 0.0412(13) 0.0262(11) 0.0194(10) 0.0254(12)
O8 0.0256(14) 0.0427(13) 0.0319(12) 0.0185(10) 0.0131(10) 0.0187(12)
C75 0.0273(18) 0.0326(17) 0.0186(14) 0.0043(12) 0.0030(12) 0.0137(15)
C76 0.0229(17) 0.0360(16) 0.0225(14) 0.0049(12) 0.0070(12) 0.0130(15)
C77 0.0259(19) 0.0425(18) 0.0326(16) 0.0164(14) 0.0140(14) 0.0193(17)
C771 0.028(2) 0.072(3) 0.064(3) 0.033(2) 0.0104(19) 0.014(2)
C772 0.078(3) 0.079(3) 0.037(2) 0.0088(19) 0.028(2) 0.043(3)
C85 0.0252(19) 0.0374(18) 0.0192(15) 0.0015(13) 0.0046(13) 0.0112(15)
C86 0.0209(17) 0.0321(16) 0.0220(15) 0.0046(12) 0.0066(12) 0.0080(14)

loop_
_geom_bond_atom_site_label_1
_geom_bond_atom_site_label_2
_geom_bond_distance
_geom_bond_site_symmetry_2
_geom_bond_publ_flag
P1 C11 1.795(3) . ?
P1 C14 1.802(3) . ?
P1 C15 1.805(4) . ?
P1 S1 1.9525(15) . ?
P2 C21 1.802(3) . ?
P2 C24 1.811(3) . ?
P2 C25 1.832(3) . ?
P2 S2 1.9489(13) . ?
C14 C13 1.339(5) . ?
C14 C141 1.477(4) . ?
C141 C146 1.392(5) . ?
C141 C142 1.399(5) . ?
C142 C143 1.390(5) . ?
C143 C144 1.356(6) . ?
C144 C145 1.369(6) . ?
C145 C146 1.384(5) . ?
C13 C131 1.487(5) . ?
C13 C12 1.502(4) . ?
C12 C11 1.334(5) . ?
C12 C121 1.501(5) . ?
C11 C21 1.466(4) . ?
C24 C23 1.339(4) . ?
C24 C241 1.488(4) . ?
C241 C246 1.374(6) . ?
C241 C242 1.390(5) . ?
C242 C243 1.399(5) . ?
C243 C244 1.373(7) . ?
C244 C245 1.374(6) . ?
C245 C246 1.382(5) . ?
C23 C22 1.488(4) . ?
C23 C231 1.504(5) . ?
C22 C21 1.348(4) . ?
C22 C221 1.498(4) . ?
O2 C17 1.430(4) . ?
O2 C26 1.433(4) . ?
C15 C16 1.528(5) . ?
C16 O1 1.398(5) . ?
C16 C26 1.520(4) . ?
C16 O1A 1.586(7) . ?
O1 C17 1.518(6) . ?
C17 O1A 1.305(7) . ?
C17 C172 1.472(5) . ?
C17 C171 1.498(8) . ?
C17 C17A 1.629(9) . ?
C25 C26 1.516(4) . ?
P3 C34 1.801(3) . ?
P3 C31 1.803(3) . ?
P3 C35 1.815(3) . ?
P3 S3 1.9485(13) . ?
P4 C41 1.807(3) . ?
P4 C44 1.809(3) . ?
P4 C45 1.826(3) . ?
P4 S4 1.9556(14) . ?
C34 C33 1.352(5) . ?
C34 C341 1.482(4) . ?
C341 C346 1.390(5) . ?
C341 C342 1.400(5) . ?
C342 C343 1.385(5) . ?
C343 C344 1.396(6) . ?
C344 C345 1.382(6) . ?
C345 C346 1.391(5) . ?
C33 C331 1.478(5) . ?
C33 C32 1.498(4) . ?
C32 C31 1.331(5) . ?
C32 C321 1.503(5) . ?
C31 C41 1.486(4) . ?
C44 C43 1.337(4) . ?
C44 C441 1.484(4) . ?
C441 C446 1.385(6) . ?
C441 C442 1.390(5) . ?
C442 C443 1.379(5) . ?
C443 C444 1.357(6) . ?
C444 C445 1.363(6) . ?
C445 C446 1.391(5) . ?
C43 C42 1.492(4) . ?
C43 C431 1.501(5) . ?
C42 C41 1.346(5) . ?
C42 C421 1.496(4) . ?
O3 C36 1.425(3) . ?
O3 C37 1.425(4) . ?
O4 C46 1.424(3) . ?
O4 C37 1.433(4) . ?
C35 C36 1.534(4) . ?
C36 C46 1.528(4) . ?
C37 C372 1.506(4) . ?
C37 C371 1.523(4) . ?
C45 C46 1.524(4) . ?
P5 C51 1.799(3) . ?
P5 C54 1.809(3) . ?
P5 C55 1.816(4) . ?
P5 S5 1.9465(12) . ?
P6 C61 1.811(4) . ?
P6 C64 1.815(3) . ?
P6 C65 1.843(4) . ?
P6 S6 1.9396(12) . ?
C54 C53 1.341(5) . ?
C54 C541 1.487(5) . ?
C541 C542 1.383(5) . ?
C541 C546 1.390(5) . ?
C542 C543 1.401(5) . ?
C543 C544 1.379(6) . ?
C544 C545 1.365(6) . ?
C545 C546 1.383(6) . ?
C53 C531 1.496(5) . ?
C53 C52 1.504(5) . ?
C52 C51 1.346(5) . ?
C52 C521 1.501(5) . ?
C51 C61 1.460(4) . ?
C64 C63 1.344(5) . ?
C64 C641 1.470(5) . ?
C641 C642 1.392(5) . ?
C641 C646 1.394(5) . ?
C642 C643 1.373(6) . ?
C643 C644 1.382(7) . ?
C644 C645 1.367(6) . ?
C645 C646 1.379(6) . ?
C63 C62 1.497(5) . ?
C63 C631 1.504(5) . ?
C62 C61 1.347(5) . ?
C62 C621 1.500(5) . ?
O5 C56 1.421(4) . ?
O5 C57 1.437(4) . ?
O6 C66 1.436(4) . ?
O6 C57 1.448(3) . ?
C55 C56 1.517(5) . ?
C56 C66 1.524(4) . ?
C57 C571 1.494(6) . ?
C57 C572 1.511(5) . ?
C65 C66 1.500(4) . ?
P7 C71 1.799(4) . ?
P7 C75 1.817(4) . ?
P7 C74 1.819(3) . ?
P7 S7 1.9391(12) . ?
P8 C81 1.788(3) . ?
P8 C84 1.816(3) . ?
P8 C85 1.816(4) . ?
P8 S8 1.9496(12) . ?
C74 C73 1.336(5) . ?
C74 C741 1.483(5) . ?
C741 C746 1.382(5) . ?
C741 C742 1.393(5) . ?
C742 C743 1.391(6) . ?
C743 C744 1.386(6) . ?
C744 C745 1.362(6) . ?
C745 C746 1.395(6) . ?
C73 C72 1.491(5) . ?
C73 C731 1.501(5) . ?
C72 C71 1.350(5) . ?
C72 C721 1.491(6) . ?
C71 C81 1.476(5) . ?
C84 C83 1.343(5) . ?
C84 C841 1.477(5) . ?
C841 C842 1.392(5) . ?
C841 C846 1.394(5) . ?
C842 C843 1.389(5) . ?
C843 C844 1.375(6) . ?
C844 C845 1.366(6) . ?
C845 C846 1.374(5) . ?
C83 C82 1.488(5) . ?
C83 C831 1.502(5) . ?
C82 C81 1.340(5) . ?
C82 C821 1.500(5) . ?
O7 C76 1.432(4) . ?
O7 C77 1.432(3) . ?
O8 C77 1.416(4) . ?
O8 C86 1.422(4) . ?
C75 C76 1.532(4) . ?
C76 C86 1.528(4) . ?
C77 C772 1.503(5) . ?
C77 C771 1.504(5) . ?
C85 C86 1.523(4) . ?
